data_7115927
loop_
_publ_author_name
'Dan Dumitrescu'
'Yves-Marie Legrand'
'Eddy Petit'
'Arie van der Lee'
'Mihail Barboiu'

_publ_section_title
;
 Progressive compression of 1,omega-diammonium-alkanes inside a rigid
 crystalline molecular cage
;
_journal_name_full Chem.Commun.
_journal_page_first 14086
_journal_paper_doi 10.1039/C4cc03866E
_journal_volume 50
_journal_year 2014
_chemical_formula_moiety 'C16 H6 O12 S4, C10 H26 N2, 2(C H6 N3), 2(H2 O)'
_chemical_formula_sum 'C28 H48 N8 O14 S4'
_chemical_formula_weight 849.02
_space_group_IT_number 2
_symmetry_cell_setting triclinic
_symmetry_space_group_name_Hall '-P 1'
_symmetry_space_group_name_H-M 'P -1'
_atom_sites_solution_hydrogens difmap
_atom_sites_solution_primary iterative
_cell_angle_alpha 95.207(6)
_cell_angle_beta 95.926(6)
_cell_angle_gamma 95.224(7)
_cell_formula_units_Z 1
_cell_length_a 9.7336(8)
_cell_length_b 9.7556(8)
_cell_length_c 10.1940(7)
_cell_measurement_reflns_used 6774
_cell_measurement_temperature 175
_cell_measurement_theta_max 32.3830
_cell_measurement_theta_min 2.1090
_cell_volume 953.91(13)
_computing_cell_refinement
;
CrysAlisPro, Agilent Technologies,
Version 1.171.36.28 (release 01-02-2013 CrysAlis171 .NET)
(compiled Feb  1 2013,16:14:44)
;
_computing_data_collection
;
CrysAlisPro, Agilent Technologies,
Version 1.171.36.28 (release 01-02-2013 CrysAlis171 .NET)
(compiled Feb  1 2013,16:14:44)
;
_computing_data_reduction
;
CrysAlisPro, Agilent Technologies,
Version 1.171.36.28 (release 01-02-2013 CrysAlis171 .NET)
(compiled Feb  1 2013,16:14:44)
;
_computing_molecular_graphics 'CAMERON (Watkin et al., 1996)'
_computing_publication_material 'CRYSTALS (Betteridge et al., 2003)'
_computing_structure_refinement 'CRYSTALS (Betteridge et al., 2003)'
_computing_structure_solution 'Superflip (Palatinus & Chapuis, 2007)'
_diffrn_ambient_temperature 175
_diffrn_detector_area_resol_mean 16.0143
_diffrn_measured_fraction_theta_full 1.000
_diffrn_measured_fraction_theta_max 0.951
_diffrn_measurement_details
;
  1 omega  -24.00   67.00   1.0000   26.0500
omega____ theta____ kappa____ phi______ frames
    -       26.1732 -100.0000  150.0000 91

  2 omega   35.00   92.00   1.0000   26.0500
omega____ theta____ kappa____ phi______ frames
    -       26.1732  179.0000  150.0000 57

  3 omega    4.00   99.00   1.0000   26.0500
omega____ theta____ kappa____ phi______ frames
    -       26.1732   38.0000  -60.0000 95

  4 omega   -4.00   96.00   1.0000   26.0500
omega____ theta____ kappa____ phi______ frames
    -       26.1732   77.0000   90.0000 100

  5 omega    5.00   95.00   1.0000   26.0500
omega____ theta____ kappa____ phi______ frames
    -       26.1732   57.0000 -150.0000 90

  6 omega    5.00   95.00   1.0000   26.0500
omega____ theta____ kappa____ phi______ frames
    -       26.1732   57.0000   30.0000 90

  7 omega   34.00  102.00   1.0000   26.0500
omega____ theta____ kappa____ phi______ frames
    -       26.1732  179.0000   90.0000 68

  8 omega   34.00  102.00   1.0000   26.0500
omega____ theta____ kappa____ phi______ frames
    -       26.1732  179.0000  -30.0000 68

  9 omega -103.00  -56.00   1.0000   26.0500
omega____ theta____ kappa____ phi______ frames
    -      -26.9544 -179.0000 -180.0000 47

 10 omega  -24.00   69.00   1.0000   26.0500
omega____ theta____ kappa____ phi______ frames
    -       26.1732 -100.0000  -30.0000 93

 11 omega    0.00   95.00   1.0000   26.0500
omega____ theta____ kappa____ phi______ frames
    -       26.1732   71.0000  -72.0000 95

 12 omega  -52.00  -27.00   1.0000   26.0500
omega____ theta____ kappa____ phi______ frames
    -      -26.9544   38.0000 -120.0000 25

;
_diffrn_measurement_device Area
_diffrn_measurement_device_type 'Xcalibur, Sapphire3, Gemini'
_diffrn_measurement_method '\w scans'
_diffrn_orient_matrix_UB_11 -0.0164071000
_diffrn_orient_matrix_UB_12 0.0404693000
_diffrn_orient_matrix_UB_13 0.0565565000
_diffrn_orient_matrix_UB_21 0.0073328000
_diffrn_orient_matrix_UB_22 0.0600098000
_diffrn_orient_matrix_UB_23 -0.0338628000
_diffrn_orient_matrix_UB_31 -0.0711515000
_diffrn_orient_matrix_UB_32 -0.0113477000
_diffrn_orient_matrix_UB_33 -0.0241764000
_diffrn_radiation_monochromator graphite
_diffrn_radiation_source 'Enhance (Mo) X-ray Source'
_diffrn_radiation_type 'Mo K\a'
_diffrn_radiation_wavelength 0.71073
_diffrn_reflns_av_R_equivalents 0.038
_diffrn_reflns_av_unetI/netI 0.0408
_diffrn_reflns_limit_h_max 14
_diffrn_reflns_limit_h_min -14
_diffrn_reflns_limit_k_max 14
_diffrn_reflns_limit_k_min -14
_diffrn_reflns_limit_l_max 15
_diffrn_reflns_limit_l_min -15
_diffrn_reflns_number 36619
_diffrn_reflns_theta_full 25.240
_diffrn_reflns_theta_max 32.489
_diffrn_reflns_theta_min 2.019
_exptl_absorpt_coefficient_mu 0.324
_exptl_absorpt_correction_T_max 1.00000
_exptl_absorpt_correction_T_min 0.98990
_exptl_absorpt_correction_type multi-scan
_exptl_absorpt_process_details
;
CrysAlisPro, Agilent Technologies,
Version 1.171.36.28 (release 01-02-2013 CrysAlis171 .NET)
(compiled Feb  1 2013,16:14:44)
Empirical absorption correction using spherical harmonics,
 implemented in SCALE3 ABSPACK scaling algorithm.
;
_exptl_crystal_colour yellow
_exptl_crystal_density_diffrn 1.478
_exptl_crystal_density_method 'not measured'
_exptl_crystal_description prism
_exptl_crystal_F_000 448
_exptl_crystal_size_max 0.600
_exptl_crystal_size_mid 0.400
_exptl_crystal_size_min 0.300
_refine_diff_density_max 0.52
_refine_diff_density_min -0.48
_refine_ls_extinction_method None
_refine_ls_goodness_of_fit_ref 0.9998
_refine_ls_hydrogen_treatment constr
_refine_ls_matrix_type full
_refine_ls_number_parameters 244
_refine_ls_number_reflns 5743
_refine_ls_number_restraints 0
_refine_ls_R_factor_all 0.0426
_refine_ls_R_factor_gt 0.0353
_refine_ls_shift/su_max 0.0008218
_refine_ls_shift/su_mean 0.0000709
_refine_ls_structure_factor_coef F
_refine_ls_weighting_details
;
 Method, part 1, Chebychev polynomial, (Watkin, 1994, Prince, 1982) 
 [weight] = 1.0/[A~0~*T~0~(x)+A~1~*T~1~(x) ... +A~n-1~]*T~n-1~(x)]
 where A~i~ are the Chebychev coefficients listed below and x= Fcalc/Fmax 
 Method = Robust Weighting (Prince, 1982) 
 W = [weight] * [1-(deltaF/6*sigmaF)^2^]^2^
 A~i~ are: 
 0.584 -10.0 -3.38 -3.86 -2.49 
;
_refine_ls_weighting_scheme calc
_refine_ls_wR_factor_all 0.0343
_refine_ls_wR_factor_gt 0.0299
_refine_ls_wR_factor_ref 0.0299
_reflns_limit_h_max 14
_reflns_limit_h_min -14
_reflns_limit_k_max 14
_reflns_limit_k_min -14
_reflns_limit_l_max 15
_reflns_limit_l_min 0
_reflns_number_gt 5743
_reflns_number_total 6564
_reflns_threshold_expression I>2.0\s(I)
_oxford_diffrn_Wilson_B_factor 1.57
_oxford_diffrn_Wilson_scale 0.32
_oxford_refine_ls_r_factor_ref 0.0353
_oxford_refine_ls_scale 5.076(4)
_oxford_reflns_number_all 6564
_oxford_reflns_threshold_expression_ref I>2.0\s(I)
_cod_data_source_file c4cc03866e2.cif
_cod_data_source_block 1a
_cod_original_sg_symbol_H-M 'P -1 '
_cod_database_code 7115927
_cell_oxdiff_length_a 9.7662(4)
_cell_oxdiff_length_b 9.7818(5)
_cell_oxdiff_length_c 10.2045(5)
_cell_oxdiff_angle_alpha 95.342(4)
_cell_oxdiff_angle_beta 95.497(4)
_cell_oxdiff_angle_gamma 95.663(4)
_cell_oxdiff_volume 960.43(8)
_montpellier_reflns_maxres 0.66
_montpellier_reflns_completeness_maxres 93.05
_montpellier_reflns_redundancy_maxres 3.50

loop_
_symmetry_equiv_pos_as_xyz
x,y,z
-x,-y,-z

loop_
_atom_site_label
_atom_site_type_symbol
_atom_site_fract_x
_atom_site_fract_y
_atom_site_fract_z
_atom_site_U_iso_or_equiv
_atom_site_occupancy
_atom_site_adp_type
_atom_site_refinement_flags_posn
S1 S 0.79397(2) 0.90507(2) 0.87820(2) 0.0148 1.0000 Uani .
O2 O 0.91031(8) 0.83841(8) 0.93641(8) 0.0225 1.0000 Uani .
O3 O 0.73968(9) 1.00104(8) 0.97245(8) 0.0245 1.0000 Uani .
O4 O 0.68497(8) 0.80420(8) 0.80787(8) 0.0222 1.0000 Uani .
C5 C 0.85951(9) 1.00512(9) 0.75711(9) 0.0139 1.0000 Uani .
C6 C 0.91634(9) 0.94308(9) 0.64760(9) 0.0135 1.0000 Uani .
C7 C 0.96949(9) 1.03002(9) 0.55543(8) 0.0127 1.0000 Uani .
C8 C 0.96153(9) 1.17580(9) 0.57295(9) 0.0135 1.0000 Uani .
C9 C 0.89711(10) 1.23062(9) 0.68077(9) 0.0141 1.0000 Uani .
C10 C 0.84840(10) 1.14639(9) 0.77198(9) 0.0153 1.0000 Uani .
S11 S 0.87213(3) 1.40951(2) 0.70495(2) 0.0157 1.0000 Uani .
O12 O 1.01142(9) 1.48341(8) 0.73821(9) 0.0247 1.0000 Uani .
O13 O 0.80357(9) 1.44644(8) 0.58217(8) 0.0225 1.0000 Uani .
O14 O 0.78832(10) 1.42143(8) 0.81460(9) 0.0287 1.0000 Uani .
C15 C 1.02137(10) 1.26015(9) 0.48141(9) 0.0156 1.0000 Uani .
C16 C 1.07956(10) 1.20359(9) 0.37672(9) 0.0155 1.0000 Uani .
O17 O 0.56147(12) 0.61119(14) 0.60030(14) 0.0566 1.0000 Uani .
N18 N 0.40217(10) 0.82072(12) 0.85804(11) 0.0308 1.0000 Uani .
C19 C 0.29177(11) 0.73939(11) 0.80072(10) 0.0210 1.0000 Uani .
N20 N 0.16971(10) 0.75142(11) 0.84542(11) 0.0282 1.0000 Uani .
N21 N 0.30330(12) 0.64260(12) 0.70288(11) 0.0319 1.0000 Uani .
N22 N 0.81083(10) 0.59877(10) 1.04586(9) 0.0230 1.0000 Uani .
C23 C 0.67686(12) 0.63473(12) 1.09315(11) 0.0240 1.0000 Uani .
C24 C 0.70634(12) 0.74103(13) 1.21349(11) 0.0262 1.0000 Uani .
C25 C 0.57525(13) 0.79231(15) 1.26142(13) 0.0312 1.0000 Uani .
C26 C 0.60936(13) 0.89535(15) 1.38490(12) 0.0309 1.0000 Uani .
C27 C 0.48202(13) 0.94936(15) 1.43773(13) 0.0326 1.0000 Uani .
H1 H 0.8566 0.6747 1.0201 0.0350 1.0000 Uiso R
H2 H 1.1186 1.2614 0.3190 0.0189 1.0000 Uiso R
H3 H 0.8071 1.1857 0.8422 0.0192 1.0000 Uiso R
H4 H 0.4298 0.9958 1.3689 0.0389 1.0000 Uiso R
H5 H 0.8669 0.5689 1.1126 0.0346 1.0000 Uiso R
H6 H 0.4848 0.8168 0.8323 0.0374 1.0000 Uiso R
H7 H 0.3939 0.8828 0.9209 0.0371 1.0000 Uiso R
H8 H 0.0986 0.6994 0.8085 0.0339 1.0000 Uiso R
H9 H 0.6596 0.8504 1.4546 0.0370 1.0000 Uiso R
H11 H 0.7658 0.8200 1.1913 0.0322 1.0000 Uiso R
H12 H 0.7582 0.6995 1.2843 0.0321 1.0000 Uiso R
H13 H 0.1575 0.8229 0.8944 0.0340 1.0000 Uiso R
H14 H 1.0208 1.3563 0.4939 0.0187 1.0000 Uiso R
H15 H 0.2283 0.6042 0.6554 0.0387 1.0000 Uiso R
H17 H 0.6726 0.9732 1.3653 0.0378 1.0000 Uiso R
H19 H 0.4192 0.8722 1.4572 0.0392 1.0000 Uiso R
H20 H 0.5137 0.7146 1.2808 0.0380 1.0000 Uiso R
H21 H 0.5810 0.5318 0.6206 0.0901 1.0000 Uiso R
H22 H 0.5242 0.8368 1.1909 0.0380 1.0000 Uiso R
H26 H 0.3805 0.6364 0.6729 0.0385 1.0000 Uiso R
H10 H 0.7996 0.5341 0.9790 0.0358 1.0000 Uiso R
H16 H 0.6217 0.6705 1.0202 0.0285 1.0000 Uiso R
H18 H 0.6251 0.5510 1.1143 0.0297 1.0000 Uiso R
H24 H 0.6213 0.6635 0.6553 0.0897 1.0000 Uiso R

loop_
_atom_site_aniso_label
_atom_site_aniso_U_11
_atom_site_aniso_U_22
_atom_site_aniso_U_33
_atom_site_aniso_U_23
_atom_site_aniso_U_13
_atom_site_aniso_U_12
S1 0.01725(10) 0.01369(9) 0.01467(9) 0.00182(7) 0.00708(7) 0.00119(7)
O2 0.0217(3) 0.0257(4) 0.0226(3) 0.0103(3) 0.0062(3) 0.0044(3)
O3 0.0341(4) 0.0200(3) 0.0220(3) -0.0002(3) 0.0163(3) 0.0040(3)
O4 0.0199(3) 0.0214(3) 0.0245(4) -0.0008(3) 0.0071(3) -0.0046(3)
C5 0.0160(4) 0.0123(3) 0.0140(4) 0.0013(3) 0.0053(3) 0.0010(3)
C6 0.0160(4) 0.0113(3) 0.0138(3) 0.0015(3) 0.0042(3) 0.0016(3)
C7 0.0158(4) 0.0109(3) 0.0119(3) 0.0003(3) 0.0040(3) 0.0012(3)
C8 0.0171(4) 0.0105(3) 0.0132(3) 0.0007(3) 0.0035(3) 0.0012(3)
C9 0.0188(4) 0.0099(3) 0.0139(4) -0.0011(3) 0.0042(3) 0.0018(3)
C10 0.0196(4) 0.0127(3) 0.0141(4) 0.0000(3) 0.0052(3) 0.0020(3)
S11 0.02197(10) 0.01059(9) 0.01462(9) -0.00115(7) 0.00367(7) 0.00250(7)
O12 0.0278(4) 0.0141(3) 0.0298(4) 0.0003(3) -0.0035(3) -0.0018(3)
O13 0.0291(4) 0.0183(3) 0.0202(3) 0.0012(3) -0.0006(3) 0.0078(3)
O14 0.0462(5) 0.0186(3) 0.0246(4) -0.0023(3) 0.0191(4) 0.0076(3)
C15 0.0218(4) 0.0097(3) 0.0161(4) 0.0011(3) 0.0064(3) 0.0009(3)
C16 0.0201(4) 0.0110(3) 0.0165(4) 0.0019(3) 0.0064(3) 0.0015(3)
O17 0.0371(6) 0.0572(7) 0.0679(8) -0.0313(6) -0.0042(5) 0.0126(5)
N18 0.0191(4) 0.0352(5) 0.0348(5) -0.0143(4) 0.0068(4) -0.0018(4)
C19 0.0208(4) 0.0218(4) 0.0200(4) -0.0006(3) 0.0019(3) 0.0032(3)
N20 0.0172(4) 0.0322(5) 0.0327(5) -0.0069(4) 0.0029(3) -0.0003(3)
N21 0.0313(5) 0.0338(5) 0.0278(5) -0.0117(4) 0.0014(4) 0.0038(4)
N22 0.0311(5) 0.0196(4) 0.0189(4) 0.0014(3) 0.0048(3) 0.0042(3)
C23 0.0267(5) 0.0247(5) 0.0207(5) 0.0018(4) 0.0044(4) 0.0016(4)
C24 0.0271(5) 0.0297(5) 0.0216(5) -0.0020(4) 0.0038(4) 0.0054(4)
C25 0.0264(5) 0.0399(7) 0.0267(5) -0.0047(5) 0.0028(4) 0.0077(5)
C26 0.0266(5) 0.0403(7) 0.0252(5) -0.0054(5) 0.0017(4) 0.0100(5)
C27 0.0261(5) 0.0448(7) 0.0258(5) -0.0077(5) 0.0004(4) 0.0120(5)

loop_
_atom_type_symbol
_atom_type_scat_dispersion_real
_atom_type_scat_dispersion_imag
_atom_type_scat_Cromer_Mann_a1
_atom_type_scat_Cromer_Mann_b1
_atom_type_scat_Cromer_Mann_a2
_atom_type_scat_Cromer_Mann_b2
_atom_type_scat_Cromer_Mann_a3
_atom_type_scat_Cromer_Mann_b3
_atom_type_scat_Cromer_Mann_a4
_atom_type_scat_Cromer_Mann_b4
_atom_type_scat_Cromer_Mann_c
_atom_type_scat_source
C 0.0033 0.0016 2.3100 20.8439 1.0200 10.2075 1.5886 0.5687 0.8650 51.6512 0.2156 'International Tables Vol C 4.2.6.8 and 6.1.1.4'
H 0.0000 0.0000 0.4930 10.5109 0.3229 26.1257 0.1402 3.1424 0.0408 57.7998 0.0030 'International Tables Vol C 4.2.6.8 and 6.1.1.4'
O 0.0106 0.0060 3.0485 13.2771 2.2868 5.7011 1.5463 0.3239 0.8670 32.9089 0.2508 'International Tables Vol C 4.2.6.8 and 6.1.1.4'
N 0.0061 0.0033 12.2126 0.0057 3.1322 9.8933 2.0125 28.9975 1.1663 0.5826 -11.5290 'International Tables Vol C 4.2.6.8 and 6.1.1.4'
S 0.1246 0.1234 6.9053 1.4679 5.2034 22.2151 1.4379 0.2536 1.5863 56.1720 0.8669 'International Tables Vol C 4.2.6.8 and 6.1.1.4'

loop_
_montpellier_diffrn_reflns_class_number
_montpellier_diffrn_reflns_class_d_res_high
_montpellier_diffrn_reflns_class_d_res_low
_montpellier_diffrn_reflns_class_redundancy
_montpellier_diffrn_reflns_class_av_i/ui
_diffrn_reflns_class_av_R_eq
_montpellier_diffrn_reflns_class_completeness_shell
_montpellier_diffrn_reflns_class_cumul_completeness
0 100.0 1.46 5.2 73.81 0.022 100.0 100.00
1 1.46 1.16 4.8 42.60 0.025 100.0 100.00
2 1.16 1.01 4.3 28.07 0.033 100.0 100.00
3 1.01 0.92 3.9 19.32 0.048 100.0 100.00
4 0.92 0.85 3.5 13.81 0.064 100.0 100.00
5 0.85 0.80 3.2 10.91 0.073 100.0 100.00
6 0.80 0.76 3.0 8.77 0.092 100.0 100.00
7 0.76 0.73 2.8 8.20 0.096 99.7 99.96
8 0.73 0.70 2.6 6.11 0.130 99.7 99.93
9 0.70 0.66 1.6 4.55 0.138 57.6 93.05

loop_
_geom_angle_atom_site_label_1
_geom_angle_site_symmetry_1
_geom_angle_atom_site_label_2
_geom_angle_atom_site_label_3
_geom_angle
_geom_angle_publ_flag
O2 . S1 O3 113.34(5) yes
O2 . S1 O4 111.76(5) yes
O3 . S1 O4 111.96(5) yes
O2 . S1 C5 106.34(4) yes
O3 . S1 C5 106.39(4) yes
O4 . S1 C5 106.48(5) yes
S1 . C5 C6 121.36(7) yes
S1 . C5 C10 117.45(7) yes
C6 . C5 C10 121.16(8) yes
C16 2_776 C6 C5 122.95(8) yes
C16 2_776 C6 C7 118.65(8) yes
C5 . C6 C7 118.38(8) yes
C7 2_776 C7 C6 119.57(10) yes
C7 2_776 C7 C8 120.12(10) yes
C6 . C7 C8 120.31(8) yes
C7 . C8 C9 118.53(8) yes
C7 . C8 C15 118.57(8) yes
C9 . C8 C15 122.89(8) yes
C8 . C9 C10 121.03(8) yes
C8 . C9 S11 121.87(7) yes
C10 . C9 S11 117.10(7) yes
C5 . C10 C9 120.47(8) yes
C5 . C10 H3 120.5 no
C9 . C10 H3 119.0 no
C9 . S11 O12 105.90(5) yes
C9 . S11 O13 107.42(4) yes
O12 . S11 O13 112.14(5) yes
C9 . S11 O14 105.18(5) yes
O12 . S11 O14 112.28(5) yes
O13 . S11 O14 113.27(5) yes
C8 . C15 C16 121.34(8) yes
C8 . C15 H14 119.6 no
C16 . C15 H14 119.0 no
C6 2_776 C16 C15 121.63(8) yes
C6 2_776 C16 H2 119.0 no
C15 . C16 H2 119.4 no
H21 . O17 H24 100.1 no
C19 . N18 H6 122.8 no
C19 . N18 H7 120.2 no
H6 . N18 H7 117.0 no
N18 . C19 N20 119.31(10) yes
N18 . C19 N21 120.73(10) yes
N20 . C19 N21 119.90(10) yes
C19 . N20 H8 119.4 no
C19 . N20 H13 120.0 no
H8 . N20 H13 118.5 no
C19 . N21 H15 118.5 no
C19 . N21 H26 119.9 no
H15 . N21 H26 119.0 no
C23 . N22 H1 109.7 no
C23 . N22 H5 110.7 no
H1 . N22 H5 107.3 no
C23 . N22 H10 113.2 no
H1 . N22 H10 108.0 no
H5 . N22 H10 107.7 no
N22 . C23 C24 109.59(9) yes
N22 . C23 H16 108.2 no
C24 . C23 H16 111.3 no
N22 . C23 H18 109.1 no
C24 . C23 H18 111.0 no
H16 . C23 H18 107.5 no
C23 . C24 C25 113.05(10) yes
C23 . C24 H11 108.9 no
C25 . C24 H11 109.0 no
C23 . C24 H12 108.3 no
C25 . C24 H12 110.0 no
H11 . C24 H12 107.5 no
C24 . C25 C26 111.29(10) yes
C24 . C25 H20 109.8 no
C26 . C25 H20 109.5 no
C24 . C25 H22 110.1 no
C26 . C25 H22 109.2 no
H20 . C25 H22 106.7 no
C25 . C26 C27 113.56(10) yes
C25 . C26 H9 108.8 no
C27 . C26 H9 108.7 no
C25 . C26 H17 109.3 no
C27 . C26 H17 109.7 no
H9 . C26 H17 106.6 no
C27 2_678 C27 C26 112.82(13) yes
C27 2_678 C27 H4 108.8 no
C26 . C27 H4 110.0 no
C27 2_678 C27 H19 109.1 no
C26 . C27 H19 109.7 no
H4 . C27 H19 106.2 no

loop_
_geom_bond_atom_site_label_1
_geom_bond_atom_site_label_2
_geom_bond_site_symmetry_2
_geom_bond_distance
_geom_bond_publ_flag
S1 O2 . 1.4570(8) yes
S1 O3 . 1.4528(8) yes
S1 O4 . 1.4604(8) yes
S1 C5 . 1.7752(9) yes
C5 C6 . 1.4086(12) yes
C5 C10 . 1.3880(12) yes
C6 C16 2_776 1.4348(12) yes
C6 C7 . 1.4266(12) yes
C7 C7 2_776 1.4334(16) yes
C7 C8 . 1.4273(12) yes
C8 C9 . 1.4085(12) yes
C8 C15 . 1.4324(12) yes
C9 C10 . 1.3869(12) yes
C9 S11 . 1.7825(9) yes
C10 H3 . 0.927 no
S11 O12 . 1.4682(8) yes
S11 O13 . 1.4473(8) yes
S11 O14 . 1.4527(8) yes
C15 C16 . 1.3561(12) yes
C15 H14 . 0.936 no
C16 H2 . 0.936 no
O17 H21 . 0.852 no
O17 H24 . 0.860 no
N18 C19 . 1.3254(14) yes
N18 H6 . 0.874 no
N18 H7 . 0.856 no
C19 N20 . 1.3268(14) yes
C19 N21 . 1.3306(14) yes
N20 H8 . 0.853 no
N20 H13 . 0.845 no
N21 H15 . 0.867 no
N21 H26 . 0.845 no
N22 C23 . 1.4961(14) yes
N22 H1 . 0.903 no
N22 H5 . 0.913 no
N22 H10 . 0.877 no
C23 C24 . 1.5181(16) yes
C23 H16 . 0.981 no
C23 H18 . 0.973 no
C24 C25 . 1.5224(16) yes
C24 H11 . 0.979 no
C24 H12 . 0.978 no
C25 C26 . 1.5260(17) yes
C25 H20 . 0.970 no
C25 H22 . 0.987 no
C26 C27 . 1.5196(17) yes
C26 H9 . 0.980 no
C26 H17 . 0.982 no
C27 C27 2_678 1.526(2) yes
C27 H4 . 0.991 no
C27 H19 . 0.974 no

loop_
_geom_hbond_atom_site_label_D
_geom_hbond_atom_site_label_H
_geom_hbond_atom_site_label_A
_geom_hbond_site_symmetry_A
_geom_hbond_angle_DHA
_geom_hbond_distance_DH
_geom_hbond_distance_HA
_geom_hbond_distance_DA
_geom_hbond_publ_flag
N22 H1 O2 . 165.26(4) 0.903 1.934 2.8165(15) yes
C16 H2 O4 2_776 122.09(3) 0.936 2.514 3.1138(15) yes
N22 H5 O12 2_777 176.33(3) 0.913 1.964 2.8754(15) yes
N18 H6 O4 . 169.58(4) 0.874 2.003 2.8672(15) yes
N18 H7 O3 2_677 147.87(4) 0.856 2.120 2.8811(15) yes
N20 H8 O12 1_445 145.67(3) 0.853 2.224 2.9672(15) yes
N20 H13 O3 2_677 144.98(3) 0.845 2.186 2.9184(15) yes
N21 H15 O12 1_445 127.40(3) 0.867 2.579 3.1816(15) yes
N21 H15 O13 2_676 126.35(4) 0.867 2.409 3.0055(15) yes
O17 H21 O13 1_545 121.61(4) 0.852 2.446 2.9827(15) yes
N21 H26 O17 . 177.05(5) 0.845 2.006 2.8508(15) yes
N22 H10 O14 1_545 168.87(4) 0.877 1.906 2.7717(15) yes
O17 H24 O4 . 155.95(4) 0.860 1.986 2.7941(15) yes
